data_4333754
loop_
_publ_author_name
'Kentaro Shiro'
'Ikuya Yamada'
'Naoya Ikeda'
'Kenya Ohgushi'
'Masaichiro Mizumaki'
'Ryoji Takahashi'
'Norimasa Nishiyama'
'Toru Inoue'
'Tetsuo Irifune'

_publ_section_title
;
 Pd2+-Incorporated Perovskite CaPd3B4O12 (B= Ti, V)
;
_journal_name_full 'Inorganic Chemistry'
_journal_page_first 1604
_journal_page_last 1609
_journal_paper_doi 10.1021/ic3025155
_journal_volume 52
_journal_year 2013
_chemical_formula_sum 'Ca O12 Pd3 V4'
_chemical_formula_weight 755.097
_space_group_IT_number 204
_symmetry_cell_setting cubic
_symmetry_Int_Tables_number 204
_symmetry_space_group_name_Hall '-I 2 2 3'
_symmetry_space_group_name_H-M 'I m -3'
_cell_angle_alpha 90
_cell_angle_beta 90
_cell_angle_gamma 90
_cell_formula_units_Z 2
_cell_length_a 7.40317(8)
_cell_length_b 7.40317(8)
_cell_length_c 7.40317(8)
_cell_measurement_temperature 300
_cell_volume 405.745(8)
_computing_cell_refinement 'RIETAN-FP (Izumi and Momma, 2007)'
_computing_molecular_graphics 'VESTA (Momma and Izumi, 2008)'
_computing_structure_refinement 'RIETAN-FP (Izumi and Momma, 2007)'
_diffrn_ambient_temperature 300
_diffrn_radiation_wavelength 0.517640
_diffrn_source synchrotron
_exptl_crystal_density_diffrn 6.1806
_exptl_crystal_F_000 692.00
_pd_calc_method 'Rietveld Refinement'
_pd_meas_2theta_range_inc 0.0100
_pd_meas_2theta_range_max 74.6800
_pd_meas_2theta_range_min 0.0100
_pd_meas_number_of_points 7468
_pd_meas_scan_method step
_pd_proc_2theta_range_inc 0.0100
_pd_proc_2theta_range_max 40.0000
_pd_proc_2theta_range_min 5.0000
_pd_proc_ls_background_function 'Legendre polynomials'
_pd_proc_ls_pref_orient_corr ' ?'
_pd_proc_ls_profile_function 'split pseudo-Voigt function'
_pd_proc_ls_prof_R_factor 0.04623
_pd_proc_ls_prof_wR_expected 0.04023
_pd_proc_ls_prof_wR_factor 0.06560
_pd_spec_mount_mode reflection
_pd_spec_shape flat_sheet
_refine_diff_density_max 0.0
_refine_diff_density_min 0.0
_refine_ls_extinction_method none
_refine_ls_goodness_of_fit_all 1.6305
_refine_ls_matrix_type full
_refine_ls_number_constraints 20
_refine_ls_number_parameters 47
_refine_ls_number_restraints 0
_refine_ls_R_factor_all 0.00748
_refine_ls_R_Fsqd_factor 0.00815
_refine_ls_R_I_factor 0.02046
_refine_ls_shift/su_max 0.0
_refine_ls_weighting_details 1/<i>y</i>~i~
_refine_ls_weighting_scheme sigma
_cod_data_source_file ic3025155_si_002.cif
_cod_data_source_block phase_1
_cod_database_code 4333754

loop_
_symmetry_equiv_pos_site_id
_symmetry_equiv_pos_as_xyz
1 x,y,z
2 -x,-y,z
3 -x,y,-z
4 x,-y,-z
5 z,x,y
6 z,-x,-y
7 -z,-x,y
8 -z,x,-y
9 y,z,x
10 -y,z,-x
11 y,-z,-x
12 -y,-z,x
13 -x,-y,-z
14 x,y,-z
15 x,-y,z
16 -x,y,z
17 -z,-x,-y
18 -z,x,y
19 z,x,-y
20 z,-x,y
21 -y,-z,-x
22 y,-z,x
23 -y,z,x
24 y,z,-x
25 x+1/2,y+1/2,z+1/2
26 -x+1/2,-y+1/2,z+1/2
27 -x+1/2,y+1/2,-z+1/2
28 x+1/2,-y+1/2,-z+1/2
29 z+1/2,x+1/2,y+1/2
30 z+1/2,-x+1/2,-y+1/2
31 -z+1/2,-x+1/2,y+1/2
32 -z+1/2,x+1/2,-y+1/2
33 y+1/2,z+1/2,x+1/2
34 -y+1/2,z+1/2,-x+1/2
35 y+1/2,-z+1/2,-x+1/2
36 -y+1/2,-z+1/2,x+1/2
37 -x+1/2,-y+1/2,-z+1/2
38 x+1/2,y+1/2,-z+1/2
39 x+1/2,-y+1/2,z+1/2
40 -x+1/2,y+1/2,z+1/2
41 -z+1/2,-x+1/2,-y+1/2
42 -z+1/2,x+1/2,y+1/2
43 z+1/2,x+1/2,-y+1/2
44 z+1/2,-x+1/2,y+1/2
45 -y+1/2,-z+1/2,-x+1/2
46 y+1/2,-z+1/2,x+1/2
47 -y+1/2,z+1/2,x+1/2
48 y+1/2,z+1/2,-x+1/2

loop_
_atom_site_label
_atom_site_fract_x
_atom_site_fract_y
_atom_site_fract_z
_atom_site_occupancy
_atom_site_symmetry_multiplicity
_atom_site_Wyckoff_symbol
_atom_site_adp_type
_atom_site_U_iso_or_equiv
_atom_site_type_symbol
Ca1 0 0 0 1 2 a Uiso 0.0100(6) Ca
Pd1 0 0.5 0.5 1 6 b Uiso 0.0035(2) Pd
V1 0.25 0.25 0.25 1 8 c Uiso 0.0040(2) V
O1 0 0.2947(3) 0.1856(3) 1 24 g Uiso 0.01013 O

loop_
_atom_type_symbol
_atom_type_description
_atom_type_scat_dispersion_real
_atom_type_scat_dispersion_imag
_atom_type_scat_source
Ca Ca2+ 0.1191 0.1668 'International Tables for Crystallography, Vol. C'
Pd Pd2+ -3.3865 0.5722 'International Tables for Crystallography, Vol. C'
V V3+ 0.1725 0.2933 'International Tables for Crystallography, Vol. C'
O O- 0.0016 0.0030 'International Tables for Crystallography, Vol. C'

loop_
_geom_angle_atom_site_label_1
_geom_angle_atom_site_label_2
_geom_angle_atom_site_label_3
_geom_angle
_geom_angle_site_symmetry_1
_geom_angle_site_symmetry_3
O1 Ca1 O1 180 1_555 4_555
O1 Ca1 O1 115.6(1) 1_555 2_555
O1 Ca1 O1 64.4(1) 1_555 3_555
O1 Ca1 O1 63.20(3) 1_555 5_555
O1 Ca1 O1 116.80(3) 1_555 8_555
O1 Ca1 O1 116.80(3) 1_555 6_555
O1 Ca1 O1 63.20(3) 1_555 7_555
O1 Ca1 O1 63.20(3) 1_555 9_555
O1 Ca1 O1 116.80(3) 1_555 12_555
O1 Ca1 O1 63.20(3) 1_555 10_555
O1 Ca1 O1 116.80(3) 1_555 11_555
O1 Ca1 O1 64.4(1) 4_555 2_555
O1 Ca1 O1 115.6(1) 4_555 3_555
O1 Ca1 O1 116.80(3) 4_555 5_555
O1 Ca1 O1 63.20(3) 4_555 8_555
O1 Ca1 O1 63.20(3) 4_555 6_555
O1 Ca1 O1 116.80(3) 4_555 7_555
O1 Ca1 O1 116.80(3) 4_555 9_555
O1 Ca1 O1 63.20(3) 4_555 12_555
O1 Ca1 O1 116.80(3) 4_555 10_555
O1 Ca1 O1 63.20(3) 4_555 11_555
O1 Ca1 O1 180 2_555 3_555
O1 Ca1 O1 63.20(3) 2_555 5_555
O1 Ca1 O1 116.80(3) 2_555 8_555
O1 Ca1 O1 116.80(3) 2_555 6_555
O1 Ca1 O1 63.20(3) 2_555 7_555
O1 Ca1 O1 116.80(3) 2_555 9_555
O1 Ca1 O1 63.20(3) 2_555 12_555
O1 Ca1 O1 116.80(3) 2_555 10_555
O1 Ca1 O1 63.20(3) 2_555 11_555
O1 Ca1 O1 116.80(3) 3_555 5_555
O1 Ca1 O1 63.20(3) 3_555 8_555
O1 Ca1 O1 63.20(3) 3_555 6_555
O1 Ca1 O1 116.80(3) 3_555 7_555
O1 Ca1 O1 63.20(3) 3_555 9_555
O1 Ca1 O1 116.80(3) 3_555 12_555
O1 Ca1 O1 63.20(3) 3_555 10_555
O1 Ca1 O1 116.80(3) 3_555 11_555
O1 Ca1 O1 180 5_555 8_555
O1 Ca1 O1 115.6(1) 5_555 6_555
O1 Ca1 O1 64.4(1) 5_555 7_555
O1 Ca1 O1 63.20(3) 5_555 9_555
O1 Ca1 O1 116.80(3) 5_555 12_555
O1 Ca1 O1 116.80(3) 5_555 10_555
O1 Ca1 O1 63.20(3) 5_555 11_555
O1 Ca1 O1 64.4(1) 8_555 6_555
O1 Ca1 O1 115.6(1) 8_555 7_555
O1 Ca1 O1 116.80(3) 8_555 9_555
O1 Ca1 O1 63.20(3) 8_555 12_555
O1 Ca1 O1 63.20(3) 8_555 10_555
O1 Ca1 O1 116.80(3) 8_555 11_555
O1 Ca1 O1 180 6_555 7_555
O1 Ca1 O1 63.20(3) 6_555 9_555
O1 Ca1 O1 116.80(3) 6_555 12_555
O1 Ca1 O1 116.80(3) 6_555 10_555
O1 Ca1 O1 63.20(3) 6_555 11_555
O1 Ca1 O1 116.80(3) 7_555 9_555
O1 Ca1 O1 63.20(3) 7_555 12_555
O1 Ca1 O1 63.20(3) 7_555 10_555
O1 Ca1 O1 116.80(3) 7_555 11_555
O1 Ca1 O1 180 9_555 12_555
O1 Ca1 O1 115.6(1) 9_555 10_555
O1 Ca1 O1 64.4(1) 9_555 11_555
O1 Ca1 O1 64.4(1) 12_555 10_555
O1 Ca1 O1 115.6(1) 12_555 11_555
O1 Ca1 O1 180 10_555 11_555
O1 Pd1 O1 84.2(1) 36_555 34_555
O1 Pd1 O1 180 36_555 33_455
O1 Pd1 O1 95.8(1) 36_555 35_455
O1 Pd1 O1 68.49(4) 36_555 1_555
O1 Pd1 O1 111.51(4) 36_555 2_565
O1 Pd1 O1 68.49(4) 36_555 3_556
O1 Pd1 O1 111.51(4) 36_555 4_566
O1 Pd1 O1 95.8(1) 34_555 33_455
O1 Pd1 O1 180 34_555 35_455
O1 Pd1 O1 111.51(4) 34_555 1_555
O1 Pd1 O1 68.49(4) 34_555 2_565
O1 Pd1 O1 111.51(4) 34_555 3_556
O1 Pd1 O1 68.49(4) 34_555 4_566
O1 Pd1 O1 84.2(1) 33_455 35_455
O1 Pd1 O1 111.51(4) 33_455 1_555
O1 Pd1 O1 68.49(4) 33_455 2_565
O1 Pd1 O1 111.51(4) 33_455 3_556
O1 Pd1 O1 68.49(4) 33_455 4_566
O1 Pd1 O1 68.49(4) 35_455 1_555
O1 Pd1 O1 111.51(4) 35_455 2_565
O1 Pd1 O1 68.49(4) 35_455 3_556
O1 Pd1 O1 111.51(4) 35_455 4_566
O1 Pd1 O1 66.3(1) 1_555 2_565
O1 Pd1 O1 113.7(1) 1_555 3_556
O1 Pd1 O1 180 1_555 4_566
O1 Pd1 O1 113.7(1) 2_565 4_566
O1 Pd1 O1 66.3(1) 3_556 4_566
O1 V1 O1 180 1_555 28_555
O1 V1 O1 88.3(1) 1_555 5_555
O1 V1 O1 91.7(1) 1_555 32_555
O1 V1 O1 88.3(1) 1_555 9_555
O1 V1 O1 91.7(1) 1_555 36_555
O1 V1 O1 91.7(1) 28_555 5_555
O1 V1 O1 88.3(1) 28_555 32_555
O1 V1 O1 91.7(1) 28_555 9_555
O1 V1 O1 88.3(1) 28_555 36_555
O1 V1 O1 180 5_555 32_555
O1 V1 O1 88.3(1) 5_555 9_555
O1 V1 O1 91.7(1) 5_555 36_555
O1 V1 O1 91.7(1) 32_555 9_555
O1 V1 O1 88.3(1) 32_555 36_555
O1 V1 O1 180 9_555 36_555
V1 O1 V1 145.2(1) 1_555 16_555
V1 O1 Pd1 106.95(7) 1_555 29_454
V1 O1 Ca1 89.23(7) 1_555 1_555
V1 O1 O1 45.85(5) 1_555 5_555
V1 O1 O1 105.9(1) 1_555 7_555
V1 O1 O1 45.85(5) 1_555 9_555
V1 O1 O1 147.61(7) 1_555 10_555
V1 O1 O1 104.23(7) 1_555 3_555
V1 O1 Pd1 83.54(7) 1_555 1_555
V1 O1 O1 44.15(5) 1_555 32_555
V1 O1 O1 44.15(5) 1_555 36_555
V1 O1 O1 151.4(1) 1_555 30_455
V1 O1 O1 108.9(1) 1_555 35_455
V1 O1 O1 99.83(7) 1_555 2_565
V1 O1 Pd1 106.95(7) 16_555 29_454
V1 O1 Ca1 89.23(7) 16_555 1_555
V1 O1 O1 105.9(1) 16_555 5_555
V1 O1 O1 45.85(5) 16_555 7_555
V1 O1 O1 147.61(7) 16_555 9_555
V1 O1 O1 45.85(5) 16_555 10_555
V1 O1 O1 104.23(7) 16_555 3_555
V1 O1 Pd1 83.54(7) 16_555 1_555
V1 O1 O1 151.4(1) 16_555 32_555
V1 O1 O1 108.9(1) 16_555 36_555
V1 O1 O1 44.15(5) 16_555 30_455
V1 O1 O1 44.15(5) 16_555 35_455
V1 O1 O1 99.83(7) 16_555 2_565
Pd1 O1 Ca1 105.7(1) 29_454 1_555
Pd1 O1 O1 143.1(1) 29_454 5_555
Pd1 O1 O1 143.1(1) 29_454 7_555
Pd1 O1 O1 83.2(1) 29_454 9_555
Pd1 O1 O1 83.2(1) 29_454 10_555
Pd1 O1 O1 47.88(7) 29_454 3_555
Pd1 O1 Pd1 98.98(9) 29_454 1_555
Pd1 O1 O1 68.29(3) 29_454 32_555
Pd1 O1 O1 121.5(1) 29_454 36_555
Pd1 O1 O1 68.29(3) 29_454 30_455
Pd1 O1 O1 121.5(1) 29_454 35_455
Pd1 O1 O1 42.12(7) 29_454 2_565
Ca1 O1 O1 58.40(1) 1_555 5_555
Ca1 O1 O1 58.40(1) 1_555 7_555
Ca1 O1 O1 58.40(1) 1_555 9_555
Ca1 O1 O1 58.40(1) 1_555 10_555
Ca1 O1 O1 57.80(5) 1_555 3_555
Ca1 O1 Pd1 155.3(1) 1_555 1_555
Ca1 O1 O1 119.33(6) 1_555 32_555
Ca1 O1 O1 119.33(6) 1_555 36_555
Ca1 O1 O1 119.33(6) 1_555 30_455
Ca1 O1 O1 119.33(6) 1_555 35_455
Ca1 O1 O1 147.80(5) 1_555 2_565
O1 O1 O1 61.1(1) 5_555 7_555
O1 O1 O1 60 5_555 9_555
O1 O1 O1 108.73(8) 5_555 10_555
O1 O1 O1 107.40(7) 5_555 3_555
O1 O1 Pd1 101.01(9) 5_555 1_555
O1 O1 O1 90 5_555 32_555
O1 O1 O1 60.96(6) 5_555 36_555
O1 O1 O1 148.3(1) 5_555 30_455
O1 O1 O1 94.0(1) 5_555 35_455
O1 O1 O1 143.85(2) 5_555 2_565
O1 O1 O1 108.73(8) 7_555 9_555
O1 O1 O1 60 7_555 10_555
O1 O1 O1 107.40(7) 7_555 3_555
O1 O1 Pd1 101.01(9) 7_555 1_555
O1 O1 O1 148.3(1) 7_555 32_555
O1 O1 O1 94.0(1) 7_555 36_555
O1 O1 O1 90 7_555 30_455
O1 O1 O1 60.96(6) 7_555 35_455
O1 O1 O1 143.85(2) 7_555 2_565
O1 O1 O1 107.70(3) 9_555 10_555
O1 O1 O1 59.44(6) 9_555 3_555
O1 O1 Pd1 126.10(1) 9_555 1_555
O1 O1 O1 60.96(6) 9_555 32_555
O1 O1 O1 90 9_555 36_555
O1 O1 O1 149.9(1) 9_555 30_455
O1 O1 O1 151.8(1) 9_555 35_455
O1 O1 O1 107.40(7) 9_555 2_565
O1 O1 O1 59.44(6) 10_555 3_555
O1 O1 Pd1 126.10(1) 10_555 1_555
O1 O1 O1 149.9(1) 10_555 32_555
O1 O1 O1 151.8(1) 10_555 36_555
O1 O1 O1 60.96(6) 10_555 30_455
O1 O1 O1 90 10_555 35_455
O1 O1 O1 107.40(7) 10_555 2_565
O1 O1 Pd1 146.86(5) 3_555 1_555
O1 O1 O1 93.00(7) 3_555 32_555
O1 O1 O1 146.74(5) 3_555 36_555
O1 O1 O1 93.00(7) 3_555 30_455
O1 O1 O1 146.74(5) 3_555 35_455
O1 O1 O1 90 3_555 2_565
Pd1 O1 O1 69.98(8) 1_555 32_555
Pd1 O1 O1 43.21(7) 1_555 36_555
Pd1 O1 O1 69.98(8) 1_555 30_455
Pd1 O1 O1 43.21(7) 1_555 35_455
Pd1 O1 O1 56.86(5) 1_555 2_565
O1 O1 O1 58.1(1) 32_555 36_555
O1 O1 O1 113.5(1) 32_555 30_455
O1 O1 O1 112.6(1) 32_555 35_455
O1 O1 O1 56.91(5) 32_555 2_565
O1 O1 O1 112.6(1) 36_555 30_455
O1 O1 O1 66.2(1) 36_555 35_455
O1 O1 O1 87.00(7) 36_555 2_565
O1 O1 O1 58.1(1) 30_455 35_455
O1 O1 O1 56.91(5) 30_455 2_565
O1 O1 O1 87.00(7) 35_455 2_565

loop_
_geom_bond_atom_site_label_1
_geom_bond_atom_site_label_2
_geom_bond_distance
_geom_bond_site_symmetry_2
Ca1 O1 2.579(2) 1_555
Ca1 O1 2.579(2) 4_555
Ca1 O1 2.579(2) 2_555
Ca1 O1 2.579(2) 3_555
Ca1 O1 2.579(2) 5_555
Ca1 O1 2.579(2) 8_555
Ca1 O1 2.579(2) 6_555
Ca1 O1 2.579(2) 7_555
Ca1 O1 2.579(2) 9_555
Ca1 O1 2.579(2) 12_555
Ca1 O1 2.579(2) 10_555
Ca1 O1 2.579(2) 11_555
Pd1 O1 2.049(2) 36_555
Pd1 O1 2.049(2) 34_555
Pd1 O1 2.049(2) 33_455
Pd1 O1 2.049(2) 35_455
Pd1 O1 2.780(2) 1_555
Pd1 O1 2.780(2) 2_565
Pd1 O1 2.780(2) 3_556
Pd1 O1 2.780(2) 4_566
V1 O1 1.9397(7) 1_555
V1 O1 1.9397(7) 28_555
V1 O1 1.9397(7) 5_555
V1 O1 1.9397(7) 32_555
V1 O1 1.9397(7) 9_555
V1 O1 1.9397(7) 36_555
O1 V1 1.9397(7) 1_555
O1 V1 1.9397(7) 16_555
O1 Pd1 2.049(2) 29_454
O1 Ca1 2.579(2) 1_555
O1 O1 2.702(3) 5_555
O1 O1 2.702(3) 7_555
O1 O1 2.702(3) 9_555
O1 O1 2.702(3) 10_555
O1 O1 2.748(5) 3_555
O1 Pd1 2.780(2) 1_555
O1 O1 2.784(3) 32_555
O1 O1 2.784(3) 36_555
O1 O1 2.784(3) 30_455
O1 O1 2.784(3) 35_455
O1 O1 3.039(5) 2_565

loop_
_pd_phase_id
_pd_phase_block_id
_pd_phase_mass_%
1 2012-11-01_phase_1 99.12
2 2012-11-01_phase_2 0.84
3 2012-11-01_phase_3 0.04
